data_7014735
loop_
_publ_author_name
'Li, Chen-Yu'
'Tsai, Chen-Yen'
'Lin, Chia-Her'
'Ko, Bao-Tsan'

_publ_section_title
;
 Synthesis, structural characterization and reactivity of aluminium
 complexes supported by benzotriazole phenoxide ligands: air-stable
 alumoxane as an efficient catalyst for ring-opening polymerization of
 l-lactide.
;
_journal_issue 9
_journal_name_full 'Dalton transactions (Cambridge, England : 2003)'
_journal_page_first 1880
_journal_page_last 1887
_journal_paper_doi 10.1039/c0dt01108h
_journal_volume 40
_journal_year 2011
_chemical_formula_moiety 'C22 H30 Al N3 O'
_chemical_formula_sum 'C22 H30 Al N3 O'
_chemical_formula_weight 379.47
_chemical_name_systematic
;
?
;
_space_group_IT_number 2
_symmetry_cell_setting triclinic
_symmetry_space_group_name_Hall '-P 1'
_symmetry_space_group_name_H-M 'P -1'
_atom_sites_solution_hydrogens geom
_atom_sites_solution_primary direct
_atom_sites_solution_secondary difmap
_audit_creation_method SHELXL-97
_cell_angle_alpha 102.867(3)
_cell_angle_beta 93.234(3)
_cell_angle_gamma 106.608(2)
_cell_formula_units_Z 2
_cell_length_a 6.7876(3)
_cell_length_b 10.5043(4)
_cell_length_c 17.6083(9)
_cell_measurement_temperature 296(2)
_cell_volume 1163.14(9)
_computing_cell_refinement 'Bruker SMART'
_computing_data_collection 'Bruker SMART'
_computing_data_reduction 'Bruker SAINT'
_computing_molecular_graphics 'Bruker SHELXTL'
_computing_publication_material 'Bruker SHELXTL'
_computing_structure_refinement 'SHELXL-97 (Sheldrick, 2008)'
_computing_structure_solution 'SHELXS-97 (Sheldrick, 2008)'
_diffrn_ambient_temperature 296(2)
_diffrn_detector_area_resol_mean 8.3333
_diffrn_measured_fraction_theta_full 0.982
_diffrn_measured_fraction_theta_max 0.969
_diffrn_measurement_device_type 'Bruker APEX-II CCD'
_diffrn_measurement_method '\f and \w scans'
_diffrn_radiation_monochromator graphite
_diffrn_radiation_source 'fine-focus sealed tube'
_diffrn_radiation_type MoK\a
_diffrn_radiation_wavelength 0.71073
_diffrn_reflns_av_R_equivalents 0.0501
_diffrn_reflns_av_sigmaI/netI 0.0430
_diffrn_reflns_limit_h_max 8
_diffrn_reflns_limit_h_min -7
_diffrn_reflns_limit_k_max 13
_diffrn_reflns_limit_k_min -13
_diffrn_reflns_limit_l_max 23
_diffrn_reflns_limit_l_min -23
_diffrn_reflns_number 18275
_diffrn_reflns_theta_full 25.00
_diffrn_reflns_theta_max 28.35
_diffrn_reflns_theta_min 2.09
_exptl_absorpt_coefficient_mu 0.102
_exptl_absorpt_correction_T_max 0.9652
_exptl_absorpt_correction_T_min 0.9461
_exptl_absorpt_correction_type multi-scan
_exptl_absorpt_process_details 'SADABS V2008/1 (Bruker AXS, 2008)'
_exptl_crystal_colour colourless
_exptl_crystal_density_diffrn 1.083
_exptl_crystal_density_method 'not measured'
_exptl_crystal_description columnar
_exptl_crystal_F_000 408
_exptl_crystal_size_max 0.55
_exptl_crystal_size_mid 0.35
_exptl_crystal_size_min 0.35
_refine_diff_density_max 0.345
_refine_diff_density_min -0.259
_refine_diff_density_rms 0.045
_refine_ls_extinction_method none
_refine_ls_goodness_of_fit_ref 1.018
_refine_ls_hydrogen_treatment constr
_refine_ls_matrix_type full
_refine_ls_number_parameters 244
_refine_ls_number_reflns 5618
_refine_ls_number_restraints 0
_refine_ls_restrained_S_all 1.018
_refine_ls_R_factor_all 0.1044
_refine_ls_R_factor_gt 0.0600
_refine_ls_shift/su_max 0.000
_refine_ls_shift/su_mean 0.000
_refine_ls_structure_factor_coef Fsqd
_refine_ls_weighting_details 'calc w=1/[\s^2^(Fo^2^)+(0.0975P)^2^+0.3520P] where P=(Fo^2^+2Fc^2^)/3'
_refine_ls_weighting_scheme calc
_refine_ls_wR_factor_gt 0.1676
_refine_ls_wR_factor_ref 0.2049
_reflns_number_gt 3352
_reflns_number_total 5618
_reflns_threshold_expression >2sigma(I)
_cod_data_source_file C0DT01108H.TXT
_cod_data_source_block yu14_0m
_cod_depositor_comments
;
The following automatic conversions were performed:
'_symmetry_cell_setting' value 'Triclinic' changed to 'triclinic'
according to '/home/saulius/struct/CIF-dictionaries/cif_core.dic'
dictionary named 'cif_core.dic' version 2.4.1 from 2010-06-29.

Automatic conversion script
Id: cif_fix_enum 1555 2011-01-17 13:19:09Z saulius 
;
_cod_database_code 7014735

loop_
_symmetry_equiv_pos_as_xyz
'x, y, z'
'-x, -y, -z'

loop_
_atom_site_label
_atom_site_type_symbol
_atom_site_fract_x
_atom_site_fract_y
_atom_site_fract_z
_atom_site_U_iso_or_equiv
_atom_site_adp_type
_atom_site_occupancy
_atom_site_symmetry_multiplicity
_atom_site_calc_flag
_atom_site_refinement_flags
_atom_site_disorder_assembly
_atom_site_disorder_group
Al Al 0.83333(11) 0.37784(7) 0.13526(4) 0.0535(2) Uani 1 1 d . . .
O1 O 0.7066(3) 0.31844(15) 0.21060(9) 0.0568(4) Uani 1 1 d . . .
N1 N 0.7979(3) 0.18824(18) 0.07590(10) 0.0484(4) Uani 1 1 d . . .
N2 N 0.7511(2) 0.08023(17) 0.10834(10) 0.0437(4) Uani 1 1 d . . .
N3 N 0.7196(3) -0.04077(18) 0.05945(11) 0.0505(5) Uani 1 1 d . . .
C1 C 0.7111(3) 0.2108(2) 0.23830(12) 0.0469(5) Uani 1 1 d . . .
C2 C 0.7361(3) 0.0919(2) 0.19063(12) 0.0437(5) Uani 1 1 d . . .
C3 C 0.7355(4) -0.0227(2) 0.21792(13) 0.0530(5) Uani 1 1 d . . .
H3B H 0.7519 -0.0996 0.1841 0.064 Uiso 1 1 calc R . .
C4 C 0.7108(4) -0.0222(2) 0.29460(14) 0.0617(6) Uani 1 1 d . . .
C5 C 0.6851(5) 0.0954(3) 0.34222(14) 0.0672(7) Uani 1 1 d . . .
H5A H 0.6671 0.0960 0.3943 0.081 Uiso 1 1 calc R . .
C6 C 0.6845(4) 0.2111(2) 0.31757(13) 0.0584(6) Uani 1 1 d . . .
C7 C 0.7968(3) 0.1303(3) -0.00158(13) 0.0523(5) Uani 1 1 d . . .
C8 C 0.8297(4) 0.1902(3) -0.06524(14) 0.0690(7) Uani 1 1 d . . .
H8A H 0.8601 0.2843 -0.0593 0.083 Uiso 1 1 calc R . .
C9 C 0.8144(5) 0.1015(4) -0.13660(16) 0.0840(9) Uani 1 1 d . . .
H9A H 0.8347 0.1368 -0.1805 0.101 Uiso 1 1 calc R . .
C10 C 0.7694(4) -0.0405(4) -0.14651(16) 0.0804(9) Uani 1 1 d . . .
H10A H 0.7622 -0.0957 -0.1965 0.096 Uiso 1 1 calc R . .
C11 C 0.7360(4) -0.0999(3) -0.08532(15) 0.0687(7) Uani 1 1 d . . .
H11A H 0.7060 -0.1942 -0.0922 0.082 Uiso 1 1 calc R . .
C12 C 0.7492(3) -0.0110(3) -0.01073(13) 0.0534(6) Uani 1 1 d . . .
C13 C 0.6531(6) 0.3373(3) 0.37361(15) 0.0818(9) Uani 1 1 d . . .
C14 C 0.4616(6) 0.3666(4) 0.34230(19) 0.1027(12) Uani 1 1 d . . .
H14A H 0.4767 0.3824 0.2910 0.154 Uiso 1 1 calc R . .
H14B H 0.4456 0.4466 0.3770 0.154 Uiso 1 1 calc R . .
H14C H 0.3414 0.2895 0.3391 0.154 Uiso 1 1 calc R . .
C15 C 0.6229(9) 0.3127(4) 0.45635(18) 0.1334(18) Uani 1 1 d . . .
H15A H 0.6037 0.3924 0.4901 0.200 Uiso 1 1 calc R . .
H15B H 0.7432 0.2955 0.4777 0.200 Uiso 1 1 calc R . .
H15C H 0.5032 0.2349 0.4524 0.200 Uiso 1 1 calc R . .
C16 C 0.8464(7) 0.4612(3) 0.38255(19) 0.1104(13) Uani 1 1 d . . .
H16A H 0.8687 0.4790 0.3320 0.166 Uiso 1 1 calc R . .
H16B H 0.9647 0.4420 0.4041 0.166 Uiso 1 1 calc R . .
H16C H 0.8270 0.5401 0.4171 0.166 Uiso 1 1 calc R . .
C17 C 0.7102(7) -0.1455(3) 0.32776(19) 0.0944(11) Uani 1 1 d . . .
C18 C 0.7156(8) -0.2691(4) 0.2638(2) 0.1288(16) Uani 1 1 d . . .
H18A H 0.8417 -0.2461 0.2407 0.193 Uiso 1 1 calc R . .
H18B H 0.5990 -0.2939 0.2241 0.193 Uiso 1 1 calc R . .
H18C H 0.7095 -0.3450 0.2865 0.193 Uiso 1 1 calc R . .
C19 C 0.5026(11) -0.1943(5) 0.3599(3) 0.186(3) Uani 1 1 d . . .
H19A H 0.5000 -0.2716 0.3808 0.278 Uiso 1 1 calc R . .
H19B H 0.3905 -0.2204 0.3182 0.278 Uiso 1 1 calc R . .
H19C H 0.4880 -0.1212 0.4007 0.278 Uiso 1 1 calc R . .
C20 C 0.8838(14) -0.1060(5) 0.3898(4) 0.280(6) Uani 1 1 d . . .
H20A H 1.0115 -0.0761 0.3687 0.419 Uiso 1 1 calc R . .
H20B H 0.8825 -0.1832 0.4106 0.419 Uiso 1 1 calc R . .
H20C H 0.8715 -0.0325 0.4309 0.419 Uiso 1 1 calc R . .
C21 C 0.6751(5) 0.4552(3) 0.07280(18) 0.0819(9) Uani 1 1 d . . .
H21A H 0.6892 0.5478 0.1001 0.123 Uiso 1 1 calc R . .
H21D H 0.5316 0.4014 0.0644 0.123 Uiso 1 1 calc R . .
H21B H 0.7266 0.4543 0.0231 0.123 Uiso 1 1 calc R . .
C22 C 1.1275(5) 0.4715(3) 0.1658(2) 0.0982(11) Uani 1 1 d . . .
H22D H 1.1475 0.5642 0.1948 0.147 Uiso 1 1 calc R . .
H22A H 1.1962 0.4721 0.1196 0.147 Uiso 1 1 calc R . .
H22B H 1.1842 0.4247 0.1980 0.147 Uiso 1 1 calc R . .

loop_
_atom_site_aniso_label
_atom_site_aniso_U_11
_atom_site_aniso_U_22
_atom_site_aniso_U_33
_atom_site_aniso_U_23
_atom_site_aniso_U_13
_atom_site_aniso_U_12
Al 0.0588(4) 0.0506(4) 0.0544(4) 0.0197(3) 0.0048(3) 0.0171(3)
O1 0.0837(11) 0.0491(9) 0.0456(9) 0.0154(7) 0.0121(8) 0.0291(8)
N1 0.0479(10) 0.0562(11) 0.0426(10) 0.0163(8) 0.0081(8) 0.0147(8)
N2 0.0410(9) 0.0468(10) 0.0417(9) 0.0084(8) 0.0049(7) 0.0131(7)
N3 0.0432(10) 0.0517(11) 0.0491(11) 0.0020(8) 0.0047(8) 0.0115(8)
C1 0.0563(12) 0.0427(11) 0.0422(11) 0.0128(9) 0.0027(9) 0.0149(9)
C2 0.0474(11) 0.0447(11) 0.0389(11) 0.0110(9) 0.0045(8) 0.0137(9)
C3 0.0659(14) 0.0421(12) 0.0527(13) 0.0104(10) 0.0106(11) 0.0199(10)
C4 0.0879(18) 0.0513(13) 0.0543(14) 0.0228(11) 0.0122(13) 0.0262(13)
C5 0.107(2) 0.0569(14) 0.0422(13) 0.0185(11) 0.0109(13) 0.0274(14)
C6 0.0870(17) 0.0486(13) 0.0405(12) 0.0088(10) 0.0070(11) 0.0242(12)
C7 0.0404(11) 0.0726(15) 0.0424(12) 0.0128(11) 0.0064(9) 0.0161(10)
C8 0.0635(15) 0.094(2) 0.0506(14) 0.0253(14) 0.0136(11) 0.0197(14)
C9 0.0670(17) 0.136(3) 0.0500(16) 0.0264(18) 0.0169(13) 0.0275(18)
C10 0.0514(15) 0.127(3) 0.0452(15) -0.0037(16) 0.0062(11) 0.0192(16)
C11 0.0426(12) 0.0901(19) 0.0547(15) -0.0106(14) 0.0032(10) 0.0139(12)
C12 0.0348(10) 0.0710(15) 0.0460(12) 0.0019(11) 0.0035(9) 0.0135(10)
C13 0.150(3) 0.0607(16) 0.0424(14) 0.0089(12) 0.0171(16) 0.0473(18)
C14 0.160(4) 0.095(2) 0.078(2) 0.0155(18) 0.046(2) 0.076(2)
C15 0.278(6) 0.099(3) 0.0511(18) 0.0171(17) 0.049(3) 0.097(3)
C16 0.187(4) 0.0522(17) 0.074(2) -0.0058(15) -0.019(2) 0.032(2)
C17 0.169(3) 0.0638(17) 0.074(2) 0.0390(15) 0.031(2) 0.051(2)
C18 0.217(5) 0.074(2) 0.130(3) 0.055(2) 0.055(3) 0.069(3)
C19 0.312(8) 0.112(3) 0.193(5) 0.101(4) 0.154(6) 0.086(4)
C20 0.435(13) 0.101(3) 0.258(7) 0.055(4) -0.219(8) 0.056(5)
C21 0.097(2) 0.093(2) 0.080(2) 0.0461(17) 0.0179(16) 0.0458(18)
C22 0.074(2) 0.082(2) 0.121(3) 0.020(2) -0.0054(18) 0.0042(16)

loop_
_atom_type_symbol
_atom_type_description
_atom_type_scat_dispersion_real
_atom_type_scat_dispersion_imag
_atom_type_scat_source
C C 0.0033 0.0016 'International Tables Vol C Tables 4.2.6.8 and 6.1.1.4'
H H 0.0000 0.0000 'International Tables Vol C Tables 4.2.6.8 and 6.1.1.4'
N N 0.0061 0.0033 'International Tables Vol C Tables 4.2.6.8 and 6.1.1.4'
O O 0.0106 0.0060 'International Tables Vol C Tables 4.2.6.8 and 6.1.1.4'
Al Al 0.0645 0.0514 'International Tables Vol C Tables 4.2.6.8 and 6.1.1.4'

loop_
_geom_angle_atom_site_label_1
_geom_angle_atom_site_label_2
_geom_angle_atom_site_label_3
_geom_angle
_geom_angle_site_symmetry_1
_geom_angle_site_symmetry_3
_geom_angle_publ_flag
O1 Al C22 113.55(13) . . ?
O1 Al C21 114.20(11) . . ?
C22 Al C21 118.42(15) . . ?
O1 Al N1 90.99(8) . . ?
C22 Al N1 108.37(12) . . ?
C21 Al N1 107.32(12) . . ?
C1 O1 Al 129.10(14) . . ?
N2 N1 C7 103.73(18) . . ?
N2 N1 Al 123.27(13) . . ?
C7 N1 Al 132.85(16) . . ?
N3 N2 N1 115.63(16) . . ?
N3 N2 C2 120.58(17) . . ?
N1 N2 C2 123.79(16) . . ?
N2 N3 C12 103.62(18) . . ?
O1 C1 C2 122.13(18) . . ?
O1 C1 C6 120.77(19) . . ?
C2 C1 C6 117.07(19) . . ?
C3 C2 C1 122.94(19) . . ?
C3 C2 N2 116.48(18) . . ?
C1 C2 N2 120.47(18) . . ?
C4 C3 C2 120.0(2) . . ?
C4 C3 H3B 120.0 . . ?
C2 C3 H3B 120.0 . . ?
C3 C4 C5 117.4(2) . . ?
C3 C4 C17 122.0(2) . . ?
C5 C4 C17 120.6(2) . . ?
C6 C5 C4 124.5(2) . . ?
C6 C5 H5A 117.7 . . ?
C4 C5 H5A 117.7 . . ?
C5 C6 C1 118.1(2) . . ?
C5 C6 C13 121.6(2) . . ?
C1 C6 C13 120.3(2) . . ?
N1 C7 C12 107.4(2) . . ?
N1 C7 C8 130.5(2) . . ?
C12 C7 C8 122.1(2) . . ?
C9 C8 C7 115.7(3) . . ?
C9 C8 H8A 122.1 . . ?
C7 C8 H8A 122.1 . . ?
C8 C9 C10 122.8(3) . . ?
C8 C9 H9A 118.6 . . ?
C10 C9 H9A 118.6 . . ?
C11 C10 C9 122.0(3) . . ?
C11 C10 H10A 119.0 . . ?
C9 C10 H10A 119.0 . . ?
C10 C11 C12 116.5(3) . . ?
C10 C11 H11A 121.7 . . ?
C12 C11 H11A 121.7 . . ?
N3 C12 C7 109.63(19) . . ?
N3 C12 C11 129.5(3) . . ?
C7 C12 C11 120.8(2) . . ?
C14 C13 C16 110.7(3) . . ?
C14 C13 C6 110.3(2) . . ?
C16 C13 C6 109.2(3) . . ?
C14 C13 C15 108.0(3) . . ?
C16 C13 C15 107.7(3) . . ?
C6 C13 C15 110.9(2) . . ?
C13 C14 H14A 109.5 . . ?
C13 C14 H14B 109.5 . . ?
H14A C14 H14B 109.5 . . ?
C13 C14 H14C 109.5 . . ?
H14A C14 H14C 109.5 . . ?
H14B C14 H14C 109.5 . . ?
C13 C15 H15A 109.5 . . ?
C13 C15 H15B 109.5 . . ?
H15A C15 H15B 109.5 . . ?
C13 C15 H15C 109.5 . . ?
H15A C15 H15C 109.5 . . ?
H15B C15 H15C 109.5 . . ?
C13 C16 H16A 109.5 . . ?
C13 C16 H16B 109.5 . . ?
H16A C16 H16B 109.5 . . ?
C13 C16 H16C 109.5 . . ?
H16A C16 H16C 109.5 . . ?
H16B C16 H16C 109.5 . . ?
C20 C17 C18 111.1(4) . . ?
C20 C17 C4 109.7(3) . . ?
C18 C17 C4 112.0(2) . . ?
C20 C17 C19 110.7(5) . . ?
C18 C17 C19 104.7(3) . . ?
C4 C17 C19 108.6(3) . . ?
C17 C18 H18A 109.5 . . ?
C17 C18 H18B 109.5 . . ?
H18A C18 H18B 109.5 . . ?
C17 C18 H18C 109.5 . . ?
H18A C18 H18C 109.5 . . ?
H18B C18 H18C 109.5 . . ?
C17 C19 H19A 109.5 . . ?
C17 C19 H19B 109.5 . . ?
H19A C19 H19B 109.5 . . ?
C17 C19 H19C 109.5 . . ?
H19A C19 H19C 109.5 . . ?
H19B C19 H19C 109.5 . . ?
C17 C20 H20A 109.5 . . ?
C17 C20 H20B 109.5 . . ?
H20A C20 H20B 109.5 . . ?
C17 C20 H20C 109.5 . . ?
H20A C20 H20C 109.5 . . ?
H20B C20 H20C 109.5 . . ?
Al C21 H21A 109.5 . . ?
Al C21 H21D 109.5 . . ?
H21A C21 H21D 109.5 . . ?
Al C21 H21B 109.5 . . ?
H21A C21 H21B 109.5 . . ?
H21D C21 H21B 109.5 . . ?
Al C22 H22D 109.5 . . ?
Al C22 H22A 109.5 . . ?
H22D C22 H22A 109.5 . . ?
Al C22 H22B 109.5 . . ?
H22D C22 H22B 109.5 . . ?
H22A C22 H22B 109.5 . . ?

loop_
_geom_bond_atom_site_label_1
_geom_bond_atom_site_label_2
_geom_bond_distance
_geom_bond_site_symmetry_2
_geom_bond_publ_flag
Al O1 1.7549(17) . ?
Al C22 1.940(3) . ?
Al C21 1.946(3) . ?
Al N1 1.9717(19) . ?
O1 C1 1.334(2) . ?
N1 N2 1.348(2) . ?
N1 C7 1.363(3) . ?
N2 N3 1.319(2) . ?
N2 C2 1.439(3) . ?
N3 C12 1.353(3) . ?
C1 C2 1.401(3) . ?
C1 C6 1.417(3) . ?
C2 C3 1.391(3) . ?
C3 C4 1.369(3) . ?
C3 H3B 0.9300 . ?
C4 C5 1.392(3) . ?
C4 C17 1.535(3) . ?
C5 C6 1.379(3) . ?
C5 H5A 0.9300 . ?
C6 C13 1.543(3) . ?
C7 C12 1.395(3) . ?
C7 C8 1.401(3) . ?
C8 C9 1.366(4) . ?
C8 H8A 0.9300 . ?
C9 C10 1.402(5) . ?
C9 H9A 0.9300 . ?
C10 C11 1.360(4) . ?
C10 H10A 0.9300 . ?
C11 C12 1.414(3) . ?
C11 H11A 0.9300 . ?
C13 C14 1.521(5) . ?
C13 C16 1.533(5) . ?
C13 C15 1.550(4) . ?
C14 H14A 0.9600 . ?
C14 H14B 0.9600 . ?
C14 H14C 0.9600 . ?
C15 H15A 0.9600 . ?
C15 H15B 0.9600 . ?
C15 H15C 0.9600 . ?
C16 H16A 0.9600 . ?
C16 H16B 0.9600 . ?
C16 H16C 0.9600 . ?
C17 C20 1.458(6) . ?
C17 C18 1.529(5) . ?
C17 C19 1.540(6) . ?
C18 H18A 0.9600 . ?
C18 H18B 0.9600 . ?
C18 H18C 0.9600 . ?
C19 H19A 0.9600 . ?
C19 H19B 0.9600 . ?
C19 H19C 0.9600 . ?
C20 H20A 0.9600 . ?
C20 H20B 0.9600 . ?
C20 H20C 0.9600 . ?
C21 H21A 0.9600 . ?
C21 H21D 0.9600 . ?
C21 H21B 0.9600 . ?
C22 H22D 0.9600 . ?
C22 H22A 0.9600 . ?
C22 H22B 0.9600 . ?

loop_
_geom_torsion_atom_site_label_1
_geom_torsion_atom_site_label_2
_geom_torsion_atom_site_label_3
_geom_torsion_atom_site_label_4
_geom_torsion
_geom_torsion_site_symmetry_1
_geom_torsion_site_symmetry_2
_geom_torsion_site_symmetry_3
_geom_torsion_site_symmetry_4
_geom_torsion_publ_flag
C22 Al O1 C1 -75.2(2) . . . . ?
C21 Al O1 C1 144.9(2) . . . . ?
N1 Al O1 C1 35.39(19) . . . . ?
O1 Al N1 N2 -16.94(16) . . . . ?
C22 Al N1 N2 98.32(19) . . . . ?
C21 Al N1 N2 -132.72(17) . . . . ?
O1 Al N1 C7 157.7(2) . . . . ?
C22 Al N1 C7 -87.1(2) . . . . ?
C21 Al N1 C7 41.9(2) . . . . ?
C7 N1 N2 N3 -0.2(2) . . . . ?
Al N1 N2 N3 175.78(13) . . . . ?
C7 N1 N2 C2 179.46(17) . . . . ?
Al N1 N2 C2 -4.6(3) . . . . ?
N1 N2 N3 C12 0.5(2) . . . . ?
C2 N2 N3 C12 -179.18(17) . . . . ?
Al O1 C1 C2 -31.1(3) . . . . ?
Al O1 C1 C6 150.68(19) . . . . ?
O1 C1 C2 C3 -178.2(2) . . . . ?
C6 C1 C2 C3 0.1(3) . . . . ?
O1 C1 C2 N2 -2.1(3) . . . . ?
C6 C1 C2 N2 176.12(19) . . . . ?
N3 N2 C2 C3 14.4(3) . . . . ?
N1 N2 C2 C3 -165.23(18) . . . . ?
N3 N2 C2 C1 -161.94(19) . . . . ?
N1 N2 C2 C1 18.5(3) . . . . ?
C1 C2 C3 C4 -0.4(4) . . . . ?
N2 C2 C3 C4 -176.6(2) . . . . ?
C2 C3 C4 C5 0.5(4) . . . . ?
C2 C3 C4 C17 -179.6(3) . . . . ?
C3 C4 C5 C6 -0.5(4) . . . . ?
C17 C4 C5 C6 179.7(3) . . . . ?
C4 C5 C6 C1 0.2(4) . . . . ?
C4 C5 C6 C13 179.4(3) . . . . ?
O1 C1 C6 C5 178.3(2) . . . . ?
C2 C1 C6 C5 0.0(4) . . . . ?
O1 C1 C6 C13 -0.9(4) . . . . ?
C2 C1 C6 C13 -179.2(2) . . . . ?
N2 N1 C7 C12 -0.2(2) . . . . ?
Al N1 C7 C12 -175.58(15) . . . . ?
N2 N1 C7 C8 178.4(2) . . . . ?
Al N1 C7 C8 3.0(4) . . . . ?
N1 C7 C8 C9 -179.0(2) . . . . ?
C12 C7 C8 C9 -0.6(3) . . . . ?
C7 C8 C9 C10 -0.2(4) . . . . ?
C8 C9 C10 C11 0.6(4) . . . . ?
C9 C10 C11 C12 -0.1(4) . . . . ?
N2 N3 C12 C7 -0.6(2) . . . . ?
N2 N3 C12 C11 -179.9(2) . . . . ?
N1 C7 C12 N3 0.5(2) . . . . ?
C8 C7 C12 N3 -178.2(2) . . . . ?
N1 C7 C12 C11 179.87(19) . . . . ?
C8 C7 C12 C11 1.2(3) . . . . ?
C10 C11 C12 N3 178.5(2) . . . . ?
C10 C11 C12 C7 -0.7(3) . . . . ?
C5 C6 C13 C14 -119.9(3) . . . . ?
C1 C6 C13 C14 59.2(4) . . . . ?
C5 C6 C13 C16 118.2(3) . . . . ?
C1 C6 C13 C16 -62.6(3) . . . . ?
C5 C6 C13 C15 -0.4(5) . . . . ?
C1 C6 C13 C15 178.8(3) . . . . ?
C3 C4 C17 C20 117.5(5) . . . . ?
C5 C4 C17 C20 -62.8(6) . . . . ?
C3 C4 C17 C18 -6.3(5) . . . . ?
C5 C4 C17 C18 173.4(3) . . . . ?
C3 C4 C17 C19 -121.5(4) . . . . ?
C5 C4 C17 C19 58.3(4) . . . . ?
